data_4328127
loop_
_publ_author_name
'Manuel Volpe'
'Nadia C. M\"osch-Zanetti'

_publ_section_title
;
 Molybdenum(VI) Dioxo and Oxo-Imido Complexes of Fluorinated \b-Ketiminato
 Ligands and Their Use in OAT Reactions
;
_journal_name_full 'Inorganic Chemistry'
_journal_page_first 1440
_journal_page_last 1449
_journal_paper_doi 10.1021/ic201681u
_journal_volume 51
_journal_year 2012
_chemical_formula_moiety 'C33 H44 F6 Mo N3 O2 P'
_chemical_formula_sum 'C33 H44 F6 Mo N3 O2 P'
_chemical_formula_weight 755.62
_chemical_name_systematic
; 
 ? 
;
_space_group_IT_number 4
_symmetry_cell_setting monoclinic
_symmetry_space_group_name_Hall 'P 2yb'
_symmetry_space_group_name_H-M 'P 1 21 1'
_atom_sites_solution_hydrogens geom
_atom_sites_solution_primary direct
_atom_sites_solution_secondary difmap
_audit_creation_method SHELXL-97
_cell_angle_alpha 90.00
_cell_angle_beta 101.049(2)
_cell_angle_gamma 90.00
_cell_formula_units_Z 2
_cell_length_a 11.6011(6)
_cell_length_b 12.9908(7)
_cell_length_c 11.6276(6)
_cell_measurement_reflns_used 9935
_cell_measurement_temperature 100(2)
_cell_measurement_theta_max 30.61
_cell_measurement_theta_min 2.37
_cell_volume 1719.88(16)
_computing_cell_refinement 'Bruker SAINT'
_computing_data_collection 'Bruker APEX2'
_computing_data_reduction 'Bruker SAINT'
_computing_molecular_graphics 'Bruker SHELXTL'
_computing_publication_material 'Bruker SHELXTL'
_computing_structure_refinement 'SHELXL-97 (Sheldrick, 2008)'
_computing_structure_solution 'SHELXS-97 (Sheldrick, 2008)'
_diffrn_ambient_temperature 100(2)
_diffrn_measured_fraction_theta_full 1.000
_diffrn_measured_fraction_theta_max 1.000
_diffrn_measurement_device_type 'Bruker APEX-II CCD'
_diffrn_measurement_method '\f and \w scans'
_diffrn_radiation_monochromator graphite
_diffrn_radiation_source 'fine-focus sealed tube'
_diffrn_radiation_type MoK\a
_diffrn_radiation_wavelength 0.71073
_diffrn_reflns_av_R_equivalents 0.0287
_diffrn_reflns_av_sigmaI/netI 0.0196
_diffrn_reflns_limit_h_max 14
_diffrn_reflns_limit_h_min -15
_diffrn_reflns_limit_k_max 17
_diffrn_reflns_limit_k_min -17
_diffrn_reflns_limit_l_max 15
_diffrn_reflns_limit_l_min -15
_diffrn_reflns_number 48378
_diffrn_reflns_theta_full 29.00
_diffrn_reflns_theta_max 29.00
_diffrn_reflns_theta_min 1.78
_diffrn_standards_number 0
_exptl_absorpt_coefficient_mu 0.494
_exptl_absorpt_correction_T_max 0.8991
_exptl_absorpt_correction_T_min 0.8699
_exptl_absorpt_correction_type multi-scan
_exptl_absorpt_process_details SADABS
_exptl_crystal_colour purple
_exptl_crystal_density_diffrn 1.459
_exptl_crystal_description block
_exptl_crystal_F_000 780
_exptl_crystal_size_max 0.29
_exptl_crystal_size_mid 0.25
_exptl_crystal_size_min 0.22
_refine_diff_density_max 0.502
_refine_diff_density_min -0.370
_refine_diff_density_rms 0.040
_refine_ls_abs_structure_details 'Flack H D (1983), Acta Cryst. A39, 876-881'
_refine_ls_abs_structure_Flack 0.650(12)
_refine_ls_extinction_method none
_refine_ls_goodness_of_fit_ref 1.032
_refine_ls_hydrogen_treatment riding
_refine_ls_matrix_type full
_refine_ls_number_parameters 510
_refine_ls_number_reflns 8845
_refine_ls_number_restraints 18
_refine_ls_restrained_S_all 1.032
_refine_ls_R_factor_all 0.0179
_refine_ls_R_factor_gt 0.0167
_refine_ls_shift/su_max 0.001
_refine_ls_shift/su_mean 0.000
_refine_ls_structure_factor_coef Fsqd
_refine_ls_weighting_details 'calc w=1/[\s^2^(Fo^2^)+(0.0200P)^2^+0.3911P] where P=(Fo^2^+2Fc^2^)/3'
_refine_ls_weighting_scheme calc
_refine_ls_wR_factor_gt 0.0411
_refine_ls_wR_factor_ref 0.0417
_reflns_number_gt 8620
_reflns_number_total 8845
_reflns_threshold_expression >2sigma(I)
_cod_data_source_file ic201681u_si_002_4.cif
_cod_data_source_block mobuph
_cod_database_code 4328127

loop_
_symmetry_equiv_pos_as_xyz
'x, y, z'
'-x, y+1/2, -z'

loop_
_atom_site_label
_atom_site_type_symbol
_atom_site_fract_x
_atom_site_fract_y
_atom_site_fract_z
_atom_site_U_iso_or_equiv
_atom_site_adp_type
_atom_site_occupancy
_atom_site_symmetry_multiplicity
_atom_site_calc_flag
_atom_site_refinement_flags
_atom_site_disorder_assembly
_atom_site_disorder_group
Mo1 Mo 0.253575(8) 0.247251(9) 0.224249(7) 0.01014(3) Uani 1 1 d . . .
F1 F 0.04717(8) 0.25521(11) -0.23830(6) 0.0310(2) Uani 1 1 d . . .
F2 F 0.22577(9) 0.30426(9) -0.18233(8) 0.0338(2) Uani 1 1 d . . .
F3 F 0.18222(10) 0.14315(8) -0.18190(8) 0.0326(2) Uani 1 1 d . . .
F4 F 0.21518(8) -0.12612(7) 0.19258(8) 0.02670(19) Uani 1 1 d . . .
F5 F 0.22014(9) -0.08456(7) 0.37214(8) 0.0284(2) Uani 1 1 d . . .
F6 F 0.37084(8) -0.15396(7) 0.32155(10) 0.0312(2) Uani 1 1 d . . .
N1 N 0.05765(8) 0.24103(12) 0.19829(8) 0.01292(18) Uani 1 1 d . A .
N2 N 0.44067(10) 0.21599(8) 0.21167(10) 0.0145(2) Uani 1 1 d . A .
O1 O 0.22267(8) 0.22092(7) 0.04065(8) 0.0180(2) Uani 1 1 d . A .
O2 O 0.24079(9) 0.08461(9) 0.23364(10) 0.0181(2) Uani 1 1 d . A .
C1 C 0.14549(13) 0.23694(16) -0.15950(11) 0.0219(3) Uani 1 1 d . A .
C2 C 0.12896(10) 0.24455(16) -0.03238(9) 0.0163(2) Uani 1 1 d . . .
C3 C 0.02177(12) 0.27041(10) -0.01160(11) 0.0180(3) Uani 1 1 d . A .
H3 H -0.0334 0.2984 -0.0748 0.022 Uiso 1 1 calc R . .
C4 C -0.01471(11) 0.25872(12) 0.09895(10) 0.0152(3) Uani 1 1 d . . .
C5 C -0.14589(11) 0.26221(14) 0.09130(11) 0.0215(3) Uani 1 1 d . A .
H5A H -0.1765 0.1919 0.0913 0.032 Uiso 1 1 calc R . .
H5B H -0.1827 0.2971 0.0188 0.032 Uiso 1 1 calc R . .
H5C H -0.1637 0.2999 0.1588 0.032 Uiso 1 1 calc R . .
C6 C 0.00050(12) 0.20919(11) 0.29294(11) 0.0161(3) Uani 1 1 d . . .
C7 C -0.03211(13) 0.10546(12) 0.29910(15) 0.0243(3) Uani 1 1 d . A .
C8 C -0.08336(15) 0.07545(16) 0.39200(17) 0.0375(4) Uani 1 1 d . . .
H8 H -0.1036 0.0052 0.3990 0.045 Uiso 1 1 calc R A .
C9 C -0.10570(16) 0.14525(19) 0.47465(16) 0.0439(5) Uani 1 1 d . A .
H9 H -0.1389 0.1226 0.5389 0.053 Uiso 1 1 calc R . .
C10 C -0.07988(12) 0.2469(2) 0.46366(11) 0.0364(3) Uani 1 1 d . . .
H10 H -0.0987 0.2950 0.5189 0.044 Uiso 1 1 calc R A .
C11 C -0.02621(13) 0.28199(13) 0.37265(12) 0.0233(3) Uani 1 1 d . A .
C12 C -0.00373(16) 0.39423(13) 0.35781(16) 0.0299(4) Uani 1 1 d . . .
H12A H 0.0793 0.4047 0.3550 0.045 Uiso 1 1 calc R A .
H12B H -0.0233 0.4326 0.4240 0.045 Uiso 1 1 calc R . .
H12C H -0.0525 0.4188 0.2847 0.045 Uiso 1 1 calc R . .
C13 C -0.02088(14) 0.02861(12) 0.20545(17) 0.0313(4) Uani 1 1 d . . .
H13A H -0.0022 -0.0392 0.2411 0.047 Uiso 1 1 calc R A .
H13B H 0.0420 0.0501 0.1652 0.047 Uiso 1 1 calc R . .
H13C H -0.0951 0.0248 0.1489 0.047 Uiso 1 1 calc R . .
C14 C 0.28384(14) -0.08602(11) 0.28795(12) 0.0179(3) Uani 1 1 d . A .
C15 C 0.32612(12) 0.02126(10) 0.26308(11) 0.0139(2) Uani 1 1 d . . .
C16 C 0.44315(12) 0.03726(10) 0.27177(12) 0.0157(2) Uani 1 1 d . A .
H16 H 0.4941 -0.0175 0.3027 0.019 Uiso 1 1 calc R . .
C17 C 0.49703(13) 0.12929(10) 0.23848(11) 0.0156(2) Uani 1 1 d . . .
C18 C 0.62617(14) 0.11743(12) 0.23627(14) 0.0228(3) Uani 1 1 d . A .
H18A H 0.6354 0.0871 0.1614 0.034 Uiso 1 1 calc R . .
H18B H 0.6627 0.0724 0.3006 0.034 Uiso 1 1 calc R . .
H18C H 0.6641 0.1851 0.2453 0.034 Uiso 1 1 calc R . .
C19 C 0.50615(11) 0.29433(10) 0.16185(12) 0.0159(3) Uani 1 1 d . . .
C20 C 0.51359(12) 0.28770(11) 0.04286(13) 0.0181(3) Uani 1 1 d . A .
C21 C 0.57366(13) 0.36561(12) -0.00450(14) 0.0228(3) Uani 1 1 d . . .
H21 H 0.5766 0.3637 -0.0856 0.027 Uiso 1 1 calc R A .
C22 C 0.62871(13) 0.44512(11) 0.06331(15) 0.0242(3) Uani 1 1 d . A .
H22 H 0.6683 0.4976 0.0292 0.029 Uiso 1 1 calc R . .
C23 C 0.62553(13) 0.44739(11) 0.18185(14) 0.0221(3) Uani 1 1 d . . .
H23 H 0.6653 0.5009 0.2292 0.027 Uiso 1 1 calc R A .
C24 C 0.56508(14) 0.37258(11) 0.23303(13) 0.0173(3) Uani 1 1 d . A .
C25 C 0.57076(14) 0.37354(12) 0.36282(13) 0.0240(3) Uani 1 1 d . . .
H25A H 0.6231 0.3185 0.3993 0.036 Uiso 1 1 calc R A .
H25B H 0.4919 0.3625 0.3793 0.036 Uiso 1 1 calc R . .
H25C H 0.6009 0.4402 0.3948 0.036 Uiso 1 1 calc R . .
C26 C 0.46494(14) 0.19846(12) -0.03282(14) 0.0228(3) Uani 1 1 d . . .
H26A H 0.5153 0.1381 -0.0120 0.034 Uiso 1 1 calc R A .
H26B H 0.4622 0.2159 -0.1153 0.034 Uiso 1 1 calc R . .
H26C H 0.3855 0.1830 -0.0207 0.034 Uiso 1 1 calc R . .
P1A P 0.24171(8) 0.43563(11) 0.17393(9) 0.0161(4) Uani 0.423(3) 1 d PD A 1
N3A N 0.2846(2) 0.2541(3) 0.3732(3) 0.0134(6) Uani 0.423(3) 1 d PD A 1
C27A C 0.3160(3) 0.2397(5) 0.5021(5) 0.0215(8) Uani 0.423(3) 1 d PD A 1
C33A C 0.311(3) 0.485(3) 0.058(2) 0.0285(13) Uani 0.423(3) 1 d PD A 1
H33A H 0.3006 0.5594 0.0519 0.043 Uiso 0.423(3) 1 calc PR A 1
H33B H 0.2742 0.4528 -0.0170 0.043 Uiso 0.423(3) 1 calc PR A 1
H33C H 0.3947 0.4680 0.0748 0.043 Uiso 0.423(3) 1 calc PR A 1
C31A C 0.3107(7) 0.5231(5) 0.2903(6) 0.0286(13) Uani 0.423(3) 1 d PD A 1
H31A H 0.3957 0.5114 0.3072 0.043 Uiso 0.423(3) 1 calc PR A 1
H31B H 0.2788 0.5101 0.3612 0.043 Uiso 0.423(3) 1 calc PR A 1
H31C H 0.2945 0.5944 0.2650 0.043 Uiso 0.423(3) 1 calc PR A 1
C32A C 0.1002(7) 0.5000(5) 0.1296(8) 0.0290(15) Uani 0.423(3) 1 d PD A 1
H32A H 0.0591 0.5015 0.1958 0.043 Uiso 0.423(3) 1 calc PR A 1
H32B H 0.0526 0.4625 0.0641 0.043 Uiso 0.423(3) 1 calc PR A 1
H32C H 0.1129 0.5706 0.1051 0.043 Uiso 0.423(3) 1 calc PR A 1
C30A C 0.2248(17) 0.1584(14) 0.5293(14) 0.043(5) Uani 0.423(3) 1 d PD A 1
H30A H 0.1450 0.1850 0.5030 0.064 Uiso 0.423(3) 1 calc PR A 1
H30B H 0.2383 0.1454 0.6138 0.064 Uiso 0.423(3) 1 calc PR A 1
H30C H 0.2341 0.0941 0.4879 0.064 Uiso 0.423(3) 1 calc PR A 1
C29A C 0.4365(13) 0.1897(15) 0.5303(16) 0.032(4) Uani 0.423(3) 1 d PD A 1
H29A H 0.4377 0.1288 0.4807 0.049 Uiso 0.423(3) 1 calc PR A 1
H29B H 0.4537 0.1692 0.6129 0.049 Uiso 0.423(3) 1 calc PR A 1
H29C H 0.4960 0.2389 0.5154 0.049 Uiso 0.423(3) 1 calc PR A 1
C28A C 0.3118(11) 0.3433(7) 0.5605(6) 0.0284(16) Uani 0.423(3) 1 d PD A 1
H28A H 0.3725 0.3882 0.5398 0.043 Uiso 0.423(3) 1 calc PR A 1
H28B H 0.3257 0.3342 0.6457 0.043 Uiso 0.423(3) 1 calc PR A 1
H28C H 0.2344 0.3746 0.5338 0.043 Uiso 0.423(3) 1 calc PR A 1
P1 P 0.30404(5) 0.23429(6) 0.44626(8) 0.0139(3) Uani 0.577(3) 1 d PD A 2
N3 N 0.25761(17) 0.3802(2) 0.21227(19) 0.0121(5) Uani 0.577(3) 1 d PD A 2
C27 C 0.2532(2) 0.4891(3) 0.1753(2) 0.0185(5) Uani 0.577(3) 1 d PD A 2
C32 C 0.2153(11) 0.1538(8) 0.5232(8) 0.0224(18) Uani 0.577(3) 1 d PD A 2
H32D H 0.2017 0.0871 0.4836 0.034 Uiso 0.577(3) 1 calc PR A 2
H32E H 0.1399 0.1877 0.5233 0.034 Uiso 0.577(3) 1 calc PR A 2
H32F H 0.2567 0.1434 0.6041 0.034 Uiso 0.577(3) 1 calc PR A 2
C33 C 0.4474(9) 0.1824(9) 0.5182(10) 0.0182(12) Uani 0.577(3) 1 d PD A 2
H33D H 0.4573 0.1919 0.6032 0.027 Uiso 0.577(3) 1 calc PR A 2
H33E H 0.5101 0.2188 0.4893 0.027 Uiso 0.577(3) 1 calc PR A 2
H33F H 0.4510 0.1088 0.5005 0.027 Uiso 0.577(3) 1 calc PR A 2
C31 C 0.3014(8) 0.3540(6) 0.5264(4) 0.0272(11) Uani 0.577(3) 1 d PD A 2
H31D H 0.2224 0.3837 0.5083 0.041 Uiso 0.577(3) 1 calc PR A 2
H31E H 0.3577 0.4025 0.5035 0.041 Uiso 0.577(3) 1 calc PR A 2
H31F H 0.3228 0.3404 0.6107 0.041 Uiso 0.577(3) 1 calc PR A 2
C28 C 0.2996(19) 0.488(2) 0.0577(16) 0.0285(13) Uani 0.577(3) 1 d PD A 2
H28D H 0.3828 0.4690 0.0732 0.043 Uiso 0.577(3) 1 calc PR A 2
H28E H 0.2902 0.5567 0.0221 0.043 Uiso 0.577(3) 1 calc PR A 2
H28F H 0.2547 0.4379 0.0041 0.043 Uiso 0.577(3) 1 calc PR A 2
C29 C 0.3269(5) 0.5538(4) 0.2708(5) 0.0282(9) Uani 0.577(3) 1 d PD A 2
H29D H 0.2964 0.5469 0.3434 0.042 Uiso 0.577(3) 1 calc PR A 2
H29E H 0.3233 0.6262 0.2465 0.042 Uiso 0.577(3) 1 calc PR A 2
H29F H 0.4086 0.5302 0.2841 0.042 Uiso 0.577(3) 1 calc PR A 2
C30 C 0.1251(5) 0.5275(4) 0.1509(6) 0.0272(10) Uani 0.577(3) 1 d PD A 2
H30D H 0.0754 0.4778 0.1007 0.041 Uiso 0.577(3) 1 calc PR A 2
H30E H 0.1208 0.5944 0.1113 0.041 Uiso 0.577(3) 1 calc PR A 2
H30F H 0.0976 0.5346 0.2251 0.041 Uiso 0.577(3) 1 calc PR A 2

loop_
_atom_site_aniso_label
_atom_site_aniso_U_11
_atom_site_aniso_U_22
_atom_site_aniso_U_33
_atom_site_aniso_U_23
_atom_site_aniso_U_13
_atom_site_aniso_U_12
Mo1 0.00877(4) 0.01039(4) 0.01161(4) 0.00075(5) 0.00284(3) 0.00066(5)
F1 0.0297(4) 0.0464(6) 0.0150(3) 0.0018(5) -0.0003(3) 0.0142(6)
F2 0.0329(6) 0.0476(6) 0.0244(5) 0.0074(4) 0.0145(4) -0.0007(5)
F3 0.0429(6) 0.0362(6) 0.0194(4) -0.0035(4) 0.0078(4) 0.0191(5)
F4 0.0288(5) 0.0198(4) 0.0291(4) -0.0036(3) -0.0007(4) -0.0096(4)
F5 0.0355(5) 0.0242(4) 0.0297(5) 0.0044(4) 0.0165(4) -0.0052(4)
F6 0.0230(5) 0.0162(4) 0.0524(6) 0.0127(4) 0.0020(4) 0.0034(4)
N1 0.0104(4) 0.0133(5) 0.0154(4) -0.0019(5) 0.0032(3) 0.0006(6)
N2 0.0101(5) 0.0131(5) 0.0205(5) -0.0003(4) 0.0032(4) -0.0008(4)
O1 0.0119(4) 0.0276(6) 0.0146(4) -0.0016(3) 0.0032(3) 0.0034(3)
O2 0.0129(5) 0.0123(5) 0.0296(6) 0.0028(4) 0.0052(4) 0.0003(4)
C1 0.0231(6) 0.0274(8) 0.0157(5) 0.0017(6) 0.0048(4) 0.0054(7)
C2 0.0181(5) 0.0176(5) 0.0135(4) 0.0001(7) 0.0040(4) 0.0018(8)
C3 0.0154(6) 0.0219(8) 0.0162(5) 0.0033(4) 0.0018(5) 0.0050(5)
C4 0.0122(5) 0.0146(7) 0.0191(5) -0.0002(5) 0.0034(4) 0.0016(5)
C5 0.0110(5) 0.0323(10) 0.0207(5) 0.0016(6) 0.0021(4) 0.0045(6)
C6 0.0089(6) 0.0234(6) 0.0156(6) 0.0043(5) 0.0010(5) 0.0000(5)
C7 0.0103(7) 0.0280(8) 0.0315(8) 0.0104(6) -0.0035(6) -0.0024(6)
C8 0.0181(8) 0.0498(11) 0.0412(9) 0.0279(8) -0.0030(7) -0.0095(7)
C9 0.0210(9) 0.0813(16) 0.0306(8) 0.0279(10) 0.0078(7) -0.0036(9)
C10 0.0193(6) 0.0724(11) 0.0193(5) -0.0003(12) 0.0079(5) 0.0055(13)
C11 0.0131(6) 0.0394(8) 0.0173(6) -0.0009(5) 0.0029(5) 0.0035(5)
C12 0.0234(8) 0.0318(9) 0.0347(9) -0.0146(7) 0.0059(7) 0.0039(7)
C13 0.0170(8) 0.0191(7) 0.0531(10) 0.0018(7) -0.0050(7) -0.0041(6)
C14 0.0178(7) 0.0144(7) 0.0210(7) 0.0032(5) 0.0028(5) 0.0002(5)
C15 0.0153(7) 0.0113(6) 0.0150(6) -0.0005(5) 0.0026(5) -0.0006(5)
C16 0.0145(6) 0.0133(6) 0.0190(6) 0.0022(5) 0.0023(5) 0.0016(5)
C17 0.0099(6) 0.0171(6) 0.0199(6) -0.0011(5) 0.0028(5) -0.0011(5)
C18 0.0112(7) 0.0196(7) 0.0382(8) 0.0064(6) 0.0063(6) 0.0030(6)
C19 0.0090(6) 0.0128(6) 0.0263(7) 0.0023(5) 0.0044(5) 0.0017(5)
C20 0.0119(6) 0.0174(6) 0.0260(7) 0.0026(5) 0.0063(5) 0.0034(5)
C21 0.0176(7) 0.0237(7) 0.0301(7) 0.0080(6) 0.0117(6) 0.0055(6)
C22 0.0172(7) 0.0175(6) 0.0408(8) 0.0098(6) 0.0131(6) 0.0019(5)
C23 0.0147(7) 0.0144(6) 0.0380(8) -0.0005(6) 0.0071(6) -0.0023(5)
C24 0.0106(7) 0.0154(6) 0.0256(7) 0.0005(5) 0.0026(6) 0.0015(5)
C25 0.0196(7) 0.0245(7) 0.0271(7) -0.0026(6) 0.0022(6) -0.0061(6)
C26 0.0189(7) 0.0255(7) 0.0259(7) -0.0039(6) 0.0089(6) 0.0001(6)
P1A 0.0131(4) 0.0132(9) 0.0229(5) 0.0006(5) 0.0054(3) 0.0008(4)
N3A 0.0089(10) 0.0172(13) 0.0132(17) -0.0041(14) 0.0001(9) -0.0018(14)
C27A 0.0214(17) 0.034(2) 0.0082(15) 0.003(2) 0.0010(13) -0.002(2)
C33A 0.018(3) 0.0323(17) 0.0352(8) 0.0181(8) 0.0053(15) -0.002(2)
C31A 0.033(3) 0.011(3) 0.041(3) -0.004(2) 0.005(2) -0.001(2)
C32A 0.021(3) 0.018(3) 0.051(4) 0.012(3) 0.015(3) 0.009(2)
C30A 0.022(5) 0.059(9) 0.048(7) 0.012(6) 0.009(4) 0.011(5)
C29A 0.026(5) 0.037(5) 0.034(6) 0.001(3) 0.004(3) -0.004(3)
C28A 0.043(4) 0.027(3) 0.015(4) -0.006(3) 0.007(3) 0.002(2)
P1 0.0117(3) 0.0168(4) 0.0128(7) 0.0001(4) 0.0012(3) 0.0002(2)
N3 0.0115(10) 0.0090(12) 0.0157(10) 0.0028(9) 0.0026(8) 0.0021(8)
C27 0.0146(13) 0.0123(14) 0.0289(14) 0.0019(12) 0.0049(9) -0.0001(11)
C32 0.022(3) 0.032(4) 0.016(2) 0.016(2) 0.011(2) -0.001(3)
C33 0.010(2) 0.024(2) 0.016(2) 0.008(2) -0.006(2) 0.0008(17)
C31 0.035(2) 0.030(2) 0.016(3) -0.004(2) 0.005(2) 0.0044(16)
C28 0.018(3) 0.0323(17) 0.0352(8) 0.0181(8) 0.0053(15) -0.002(2)
C29 0.032(2) 0.015(2) 0.035(2) -0.0034(16) -0.0001(16) -0.0040(18)
C30 0.023(2) 0.017(2) 0.043(2) 0.0083(18) 0.0105(19) 0.0062(16)

loop_
_atom_type_symbol
_atom_type_description
_atom_type_scat_dispersion_real
_atom_type_scat_dispersion_imag
_atom_type_scat_source
Mo Mo -1.6832 0.6857 'International Tables Vol C Tables 4.2.6.8 and 6.1.1.4'
P P 0.1023 0.0942 'International Tables Vol C Tables 4.2.6.8 and 6.1.1.4'
F F 0.0171 0.0103 'International Tables Vol C Tables 4.2.6.8 and 6.1.1.4'
N N 0.0061 0.0033 'International Tables Vol C Tables 4.2.6.8 and 6.1.1.4'
O O 0.0106 0.0060 'International Tables Vol C Tables 4.2.6.8 and 6.1.1.4'
C C 0.0033 0.0016 'International Tables Vol C Tables 4.2.6.8 and 6.1.1.4'
H H 0.0000 0.0000 'International Tables Vol C Tables 4.2.6.8 and 6.1.1.4'

loop_
_geom_angle_atom_site_label_1
_geom_angle_atom_site_label_2
_geom_angle_atom_site_label_3
_geom_angle
N3A Mo1 N3 91.48(15)
N3A Mo1 O2 90.18(14)
N3 Mo1 O2 177.31(7)
N3A Mo1 O1 173.32(13)
N3 Mo1 O1 94.68(8)
O2 Mo1 O1 83.77(4)
N3A Mo1 N1 98.67(8)
N3 Mo1 N1 93.87(8)
O2 Mo1 N1 83.78(5)
O1 Mo1 N1 83.52(4)
N3A Mo1 N2 93.27(9)
N3 Mo1 N2 97.70(7)
O2 Mo1 N2 84.32(4)
O1 Mo1 N2 83.35(4)
N1 Mo1 N2 163.14(4)
N3A Mo1 P1A 100.20(14)
N3 Mo1 P1A 9.18(7)
O2 Mo1 P1A 168.49(4)
O1 Mo1 P1A 86.08(3)
N1 Mo1 P1A 89.71(4)
N2 Mo1 P1A 99.89(3)
N3A Mo1 P1 6.89(14)
N3 Mo1 P1 98.23(7)
O2 Mo1 P1 83.48(4)
O1 Mo1 P1 166.49(3)
N1 Mo1 P1 99.50(3)
N2 Mo1 P1 90.97(3)
P1A Mo1 P1 107.02(3)
C4 N1 C6 114.20(10)
C4 N1 Mo1 125.10(8)
C6 N1 Mo1 120.58(8)
C17 N2 C19 114.93(11)
C17 N2 Mo1 125.88(9)
C19 N2 Mo1 119.04(8)
C2 O1 Mo1 125.85(8)
C15 O2 Mo1 126.48(9)
F3 C1 F1 106.88(14)
F3 C1 F2 107.30(13)
F1 C1 F2 106.35(14)
F3 C1 C2 110.61(15)
F1 C1 C2 113.66(11)
F2 C1 C2 111.69(14)
O1 C2 C3 129.24(11)
O1 C2 C1 112.16(11)
C3 C2 C1 118.56(11)
C2 C3 C4 124.88(12)
N1 C4 C3 123.92(11)
N1 C4 C5 121.71(11)
C3 C4 C5 114.28(11)
C11 C6 C7 121.22(14)
C11 C6 N1 120.09(13)
C7 C6 N1 118.62(14)
C8 C7 C6 118.00(17)
C8 C7 C13 119.24(16)
C6 C7 C13 122.63(15)
C9 C8 C7 121.58(17)
C10 C9 C8 119.73(15)
C9 C10 C11 121.4(2)
C6 C11 C10 117.82(18)
C6 C11 C12 121.07(14)
C10 C11 C12 121.04(18)
F5 C14 F4 106.70(13)
F5 C14 F6 106.69(11)
F4 C14 F6 106.25(12)
F5 C14 C15 111.70(12)
F4 C14 C15 111.12(11)
F6 C14 C15 113.93(13)
O2 C15 C16 129.14(13)
O2 C15 C14 112.18(12)
C16 C15 C14 118.66(12)
C15 C16 C17 126.01(12)
N2 C17 C16 123.84(13)
N2 C17 C18 122.34(13)
C16 C17 C18 113.82(12)
C24 C19 C20 120.68(13)
C24 C19 N2 120.29(13)
C20 C19 N2 118.97(12)
C21 C20 C19 118.17(14)
C21 C20 C26 119.21(13)
C19 C20 C26 122.56(13)
C22 C21 C20 121.82(14)
C21 C22 C23 119.12(14)
C22 C23 C24 121.34(14)
C23 C24 C19 118.72(13)
C23 C24 C25 119.65(14)
C19 C24 C25 121.51(13)
C33A P1A C32A 97.5(11)
C33A P1A C31A 98.1(11)
C32A P1A C31A 99.6(3)
C33A P1A Mo1 120.2(12)
C32A P1A Mo1 121.2(2)
C31A P1A Mo1 115.8(2)
C27A N3A Mo1 169.5(4)
N3A C27A C28A 108.5(4)
N3A C27A C29A 108.0(8)
C28A C27A C29A 113.0(9)
N3A C27A C30A 104.1(7)
C28A C27A C30A 115.3(9)
C29A C27A C30A 107.3(11)
C31 P1 C32 100.0(4)
C31 P1 C33 100.5(5)
C32 P1 C33 96.5(5)
C31 P1 Mo1 116.20(16)
C32 P1 Mo1 119.8(4)
C33 P1 Mo1 119.9(4)
C27 N3 Mo1 167.88(18)
N3 C27 C29 109.6(3)
N3 C27 C30 110.0(3)
C29 C27 C30 110.1(4)
N3 C27 C28 104.4(10)
C29 C27 C28 113.9(9)
C30 C27 C28 108.8(9)

loop_
_geom_bond_atom_site_label_1
_geom_bond_atom_site_label_2
_geom_bond_distance
Mo1 N3A 1.703(3)
Mo1 N3 1.734(3)
Mo1 O2 2.1224(12)
Mo1 O1 2.1236(9)
Mo1 N1 2.2363(10)
Mo1 N2 2.2403(11)
Mo1 P1A 2.5138(15)
Mo1 P1 2.5408(10)
F1 C1 1.3403(15)
F2 C1 1.341(2)
F3 C1 1.333(2)
F4 C14 1.3405(17)
F5 C14 1.3350(17)
F6 C14 1.3413(17)
N1 C4 1.3116(15)
N1 C6 1.4497(16)
N2 C17 1.3096(17)
N2 C19 1.4550(17)
O1 C2 1.2819(15)
O2 C15 1.2824(17)
C1 C2 1.5296(16)
C2 C3 1.3538(18)
C3 C4 1.4363(17)
C4 C5 1.5080(18)
C6 C11 1.400(2)
C6 C7 1.405(2)
C7 C8 1.385(2)
C7 C13 1.501(2)
C8 C9 1.381(3)
C9 C10 1.366(4)
C10 C11 1.403(2)
C11 C12 1.497(2)
C14 C15 1.523(2)
C15 C16 1.358(2)
C16 C17 1.4362(18)
C17 C18 1.511(2)
C19 C24 1.403(2)
C19 C20 1.405(2)
C20 C21 1.400(2)
C20 C26 1.499(2)
C21 C22 1.380(2)
C22 C23 1.386(2)
C23 C24 1.397(2)
C24 C25 1.498(2)
P1A C33A 1.815(18)
P1A C32A 1.827(8)
P1A C31A 1.830(7)
N3A C27A 1.485(7)
C27A C28A 1.513(11)
C27A C29A 1.520(13)
C27A C30A 1.568(16)
P1 C31 1.816(7)
P1 C32 1.818(8)
P1 C33 1.840(8)
N3 C27 1.477(5)
C27 C29 1.518(6)
C27 C30 1.542(6)
C27 C28 1.562(14)

loop_
_geom_torsion_atom_site_label_1
_geom_torsion_atom_site_label_2
_geom_torsion_atom_site_label_3
_geom_torsion_atom_site_label_4
_geom_torsion
N3A Mo1 N1 C4 163.40(19)
N3 Mo1 N1 C4 71.31(16)
O2 Mo1 N1 C4 -107.37(14)
O1 Mo1 N1 C4 -22.97(14)
N2 Mo1 N1 C4 -62.0(2)
P1A Mo1 N1 C4 63.12(14)
P1 Mo1 N1 C4 170.33(14)
N3A Mo1 N1 C6 -20.81(18)
N3 Mo1 N1 C6 -112.89(13)
O2 Mo1 N1 C6 68.43(12)
O1 Mo1 N1 C6 152.83(12)
N2 Mo1 N1 C6 113.79(14)
P1A Mo1 N1 C6 -121.08(11)
P1 Mo1 N1 C6 -13.88(12)
N3A Mo1 N2 C17 73.54(17)
N3 Mo1 N2 C17 165.48(13)
O2 Mo1 N2 C17 -16.31(11)
O1 Mo1 N2 C17 -100.67(11)
N1 Mo1 N2 C17 -61.6(2)
P1A Mo1 N2 C17 174.50(11)
P1 Mo1 N2 C17 67.04(11)
N3A Mo1 N2 C19 -111.21(16)
N3 Mo1 N2 C19 -19.27(12)
O2 Mo1 N2 C19 158.94(10)
O1 Mo1 N2 C19 74.58(10)
N1 Mo1 N2 C19 113.63(15)
P1A Mo1 N2 C19 -10.25(10)
P1 Mo1 N2 C19 -117.71(9)
N3A Mo1 O1 C2 135.2(8)
N3 Mo1 O1 C2 -67.67(15)
O2 Mo1 O1 C2 110.13(14)
N1 Mo1 O1 C2 25.71(14)
N2 Mo1 O1 C2 -164.89(14)
P1A Mo1 O1 C2 -64.44(13)
P1 Mo1 O1 C2 129.49(15)
N3A Mo1 O2 C15 -72.50(14)
N3 Mo1 O2 C15 159.5(17)
O1 Mo1 O2 C15 104.68(12)
N1 Mo1 O2 C15 -171.20(12)
N2 Mo1 O2 C15 20.77(12)
P1A Mo1 O2 C15 132.91(16)
P1 Mo1 O2 C15 -70.85(11)
Mo1 O1 C2 C3 -15.1(3)
Mo1 O1 C2 C1 167.41(11)
F3 C1 C2 O1 56.0(2)
F1 C1 C2 O1 176.26(15)
F2 C1 C2 O1 -63.4(2)
F3 C1 C2 C3 -121.75(17)
F1 C1 C2 C3 -1.5(3)
F2 C1 C2 C3 118.82(16)
O1 C2 C3 C4 -11.9(3)
C1 C2 C3 C4 165.48(16)
C6 N1 C4 C3 -166.80(14)
Mo1 N1 C4 C3 9.2(2)
C6 N1 C4 C5 9.5(2)
Mo1 N1 C4 C5 -174.46(12)
C2 C3 C4 N1 14.1(3)
C2 C3 C4 C5 -162.42(16)
C4 N1 C6 C11 -95.36(17)
Mo1 N1 C6 C11 88.42(15)
C4 N1 C6 C7 81.62(18)
Mo1 N1 C6 C7 -94.60(14)
C11 C6 C7 C8 -5.0(2)
N1 C6 C7 C8 178.05(13)
C11 C6 C7 C13 170.84(14)
N1 C6 C7 C13 -6.1(2)
C6 C7 C8 C9 2.0(2)
C13 C7 C8 C9 -173.94(16)
C7 C8 C9 C10 1.8(3)
C8 C9 C10 C11 -2.8(3)
C7 C6 C11 C10 4.1(2)
N1 C6 C11 C10 -179.05(12)
C7 C6 C11 C12 -172.96(15)
N1 C6 C11 C12 3.9(2)
C9 C10 C11 C6 -0.1(2)
C9 C10 C11 C12 176.91(15)
Mo1 O2 C15 C16 -14.9(2)
Mo1 O2 C15 C14 166.59(9)
F5 C14 C15 O2 -57.64(16)
F4 C14 C15 O2 61.40(16)
F6 C14 C15 O2 -178.62(12)
F5 C14 C15 C16 123.67(14)
F4 C14 C15 C16 -117.29(14)
F6 C14 C15 C16 2.69(18)
O2 C15 C16 C17 -6.2(2)
C14 C15 C16 C17 172.25(13)
C19 N2 C17 C16 -170.22(12)
Mo1 N2 C17 C16 5.20(19)
C19 N2 C17 C18 9.43(19)
Mo1 N2 C17 C18 -175.15(10)
C15 C16 C17 N2 10.8(2)
C15 C16 C17 C18 -168.83(13)
C17 N2 C19 C24 -97.74(15)
Mo1 N2 C19 C24 86.50(14)
C17 N2 C19 C20 79.50(16)
Mo1 N2 C19 C20 -96.25(13)
C24 C19 C20 C21 -4.8(2)
N2 C19 C20 C21 177.92(12)
C24 C19 C20 C26 172.19(13)
N2 C19 C20 C26 -5.0(2)
C19 C20 C21 C22 2.6(2)
C26 C20 C21 C22 -174.53(13)
C20 C21 C22 C23 0.7(2)
C21 C22 C23 C24 -1.8(2)
C22 C23 C24 C19 -0.4(2)
C22 C23 C24 C25 175.74(14)
C20 C19 C24 C23 3.8(2)
N2 C19 C24 C23 -179.02(13)
C20 C19 C24 C25 -172.28(14)
N2 C19 C24 C25 4.9(2)
N3A Mo1 P1A C33A 136.2(12)
N3 Mo1 P1A C33A 117.9(13)
O2 Mo1 P1A C33A -69.7(12)
O1 Mo1 P1A C33A -41.6(12)
N1 Mo1 P1A C33A -125.1(12)
N2 Mo1 P1A C33A 41.0(12)
P1 Mo1 P1A C33A 135.1(12)
N3A Mo1 P1A C32A -102.0(4)
N3 Mo1 P1A C32A -120.3(6)
O2 Mo1 P1A C32A 52.2(4)
O1 Mo1 P1A C32A 80.3(4)
N1 Mo1 P1A C32A -3.2(4)
N2 Mo1 P1A C32A 162.8(4)
P1 Mo1 P1A C32A -103.1(4)
N3A Mo1 P1A C31A 18.6(3)
N3 Mo1 P1A C31A 0.3(5)
O2 Mo1 P1A C31A 172.8(3)
O1 Mo1 P1A C31A -159.1(3)
N1 Mo1 P1A C31A 117.4(3)
N2 Mo1 P1A C31A -76.6(3)
P1 Mo1 P1A C31A 17.5(3)
N3 Mo1 N3A C27A -166.5(12)
O2 Mo1 N3A C27A 15.6(12)
O1 Mo1 N3A C27A -9.4(18)
N1 Mo1 N3A C27A 99.3(12)
N2 Mo1 N3A C27A -68.7(12)
P1A Mo1 N3A C27A -169.4(12)
P1 Mo1 N3A C27A 1.9(8)
Mo1 N3A C27A C28A 177.5(12)
Mo1 N3A C27A C29A 54.7(16)
Mo1 N3A C27A C30A -59.2(15)
N3A Mo1 P1 C31 -0.6(7)
N3 Mo1 P1 C31 11.1(3)
O2 Mo1 P1 C31 -166.8(3)
O1 Mo1 P1 C31 173.9(3)
N1 Mo1 P1 C31 -84.2(3)
N2 Mo1 P1 C31 109.1(3)
P1A Mo1 P1 C31 8.4(3)
N3A Mo1 P1 C32 119.6(8)
N3 Mo1 P1 C32 131.3(4)
O2 Mo1 P1 C32 -46.6(4)
O1 Mo1 P1 C32 -65.9(4)
N1 Mo1 P1 C32 36.0(4)
N2 Mo1 P1 C32 -130.7(4)
P1A Mo1 P1 C32 128.6(4)
N3A Mo1 P1 C33 -121.8(8)
N3 Mo1 P1 C33 -110.0(4)
O2 Mo1 P1 C33 72.0(4)
O1 Mo1 P1 C33 52.7(5)
N1 Mo1 P1 C33 154.6(4)
N2 Mo1 P1 C33 -12.1(4)
P1A Mo1 P1 C33 -112.8(4)
N3A Mo1 N3 C27 -175.6(8)
O2 Mo1 N3 C27 -48(2)
O1 Mo1 N3 C27 7.0(8)
N1 Mo1 N3 C27 -76.8(8)
N2 Mo1 N3 C27 90.9(8)
P1A Mo1 N3 C27 -13.6(6)
P1 Mo1 N3 C27 -177.0(8)
Mo1 N3 C27 C29 -159.7(8)
Mo1 N3 C27 C30 79.2(9)
Mo1 N3 C27 C28 -37.4(13)
